data_7711561
loop_
_publ_author_name
'Webster, Leah'
'Kr\"amer, Tobias'
'Chadwick, F. Mark'

_publ_section_title
;
 Synthesis and reactivity of titanium &#x2018;POCOP&#x2019; pincer
 complexes
;
_journal_name_full 'Dalton Transactions'
_journal_paper_doi 10.1039/D2DT03291K
_journal_year 2022
_chemical_formula_moiety 'C24 H45 O2 P2 Ti1'
_chemical_formula_sum 'C24 H45 O2 P2 Ti'
_chemical_formula_weight 475.47
_chemical_melting_point ?
_space_group_IT_number 14
_space_group_name_Hall '-P 2yn'
_space_group_name_H-M_alt 'P 1 21/n 1'
_symmetry_cell_setting monoclinic
_symmetry_space_group_name_Hall '-P 2yn'
_symmetry_space_group_name_H-M 'P 1 21/n 1'
_atom_sites_solution_hydrogens difmap
_atom_sites_solution_primary other
_audit_update_record
;
2022-10-19 deposited with the CCDC.	2022-10-20 downloaded from the CCDC.
;
_cell_angle_alpha 90
_cell_angle_beta 90.8481(16)
_cell_angle_gamma 90
_cell_formula_units_Z 4
_cell_length_a 14.0280(2)
_cell_length_b 12.6260(3)
_cell_length_c 15.6016(3)
_cell_measurement_reflns_used 4014
_cell_measurement_temperature 173
_cell_measurement_theta_max 73
_cell_measurement_theta_min 4
_cell_volume 2763.01(9)
_computing_cell_refinement
; 
 CrysAlisPro (Rigaku Oxford Diffraction, 2017) 
;
_computing_data_collection 'SuperNova, (Oxford Diffraction, 2010)'
_computing_data_reduction
; 
 CrysAlisPro (Rigaku Oxford Diffraction, 2017) 
;
_computing_molecular_graphics 'CAMERON (Watkin et al., 1996)'
_computing_publication_material 'CRYSTALS (Betteridge et al., 2003)'
_computing_structure_refinement 'CRYSTALS (Betteridge et al., 2003)'
_computing_structure_solution 'Superflip (Palatinus & Chapuis, 2007)'
_diffrn_ambient_temperature 173
_diffrn_measured_fraction_theta_max 0.940
_diffrn_measurement_device Area
_diffrn_measurement_device_type 'Oxford Diffraction SuperNova'
_diffrn_measurement_method \w
_diffrn_radiation_monochromator 'focussing mirrors'
_diffrn_radiation_type 'Cu K\a'
_diffrn_radiation_wavelength 1.54184
_diffrn_reflns_av_R_equivalents 0.034
_diffrn_reflns_av_unetI/netI 0.059
_diffrn_reflns_limit_h_max 17
_diffrn_reflns_limit_h_min -13
_diffrn_reflns_limit_k_max 15
_diffrn_reflns_limit_k_min -10
_diffrn_reflns_limit_l_max 18
_diffrn_reflns_limit_l_min -17
_diffrn_reflns_number 8480
_diffrn_reflns_theta_full 73.775
_diffrn_reflns_theta_max 73.775
_diffrn_reflns_theta_min 4.207
_diffrn_standards_number 0
_exptl_absorpt_coefficient_mu 3.830
_exptl_absorpt_correction_T_max 0.68
_exptl_absorpt_correction_T_min 0.49
_exptl_absorpt_correction_type multi-scan
_exptl_absorpt_process_details
; 
 CrysAlisPro (Rigaku Oxford Diffraction, 2017) 
;
_exptl_crystal_colour 'clear intense blue'
_exptl_crystal_density_diffrn 1.143
_exptl_crystal_density_meas ?
_exptl_crystal_density_method 'not measured'
_exptl_crystal_description plate
_exptl_crystal_F_000 1028
_exptl_crystal_size_max 0.300
_exptl_crystal_size_mid 0.200
_exptl_crystal_size_min 0.100
_refine_diff_density_max 0.58
_refine_diff_density_min -0.65
_refine_ls_extinction_method None
_refine_ls_goodness_of_fit_ref 1.0364
_refine_ls_hydrogen_treatment constr
_refine_ls_matrix_type full
_refine_ls_number_parameters 262
_refine_ls_number_reflns 5248
_refine_ls_number_restraints 425
_refine_ls_R_factor_all 0.0534
_refine_ls_R_factor_gt 0.0421
_refine_ls_shift/su_max 0.0099086
_refine_ls_shift/su_mean 0.0010220
_refine_ls_structure_factor_coef F
_refine_ls_weighting_details
;
 Method = Chebychev polynomial, (Carruthers & Watkin, 1979) 
 W = 1.0/[A[0]*T[0]'(X)+A[1]*T[1]'(X) ... +A[NP-1]*T[NP-1]'(X)] 
 300. 386. 157. 
;
_refine_ls_weighting_scheme calc
_refine_ls_wR_factor_all 0.0571
_refine_ls_wR_factor_gt 0.0451
_refine_ls_wR_factor_ref 0.0571
_reflns_limit_h_max 17
_reflns_limit_h_min -17
_reflns_limit_k_max 15
_reflns_limit_k_min 0
_reflns_limit_l_max 18
_reflns_limit_l_min 0
_reflns_number_gt 4260
_reflns_number_total 5250
_reflns_threshold_expression I>2.0\s(I)
_oxford_diffrn_Wilson_B_factor 1.85
_oxford_diffrn_Wilson_scale 0.07
_oxford_refine_ls_r_factor_ref 0.0534
_oxford_refine_ls_scale 3.793(3)
_oxford_reflns_number_all 5248
_cod_data_source_file d2dt03291k4.cif
_cod_data_source_block 5
_cod_depositor_comments
;
The following automatic conversions were performed:

data item '_chemical_melting_point' value 'not measured' was changed
to '?' -- the value is undefined or not given.

data item '_exptl_crystal_density_meas' value 'not measured' was
changed to '?' -- the value is perceived as not measured.

Automatic conversion script
Id: cif_fix_values 7556 2019-12-06 15:28:31Z antanas 
;
_cod_original_sg_symbol_H-M 'P 21/n '
_cod_original_formula_sum 'C24 H45 O2 P2 Ti1'
_cod_database_code 7711561
_oxford_refine_reflns_threshold_expression_ref I>-3.0\s(I)

loop_
_symmetry_equiv_pos_as_xyz
x,y,z
-x,-y,-z
x+1/2,-y+1/2,z+1/2
-x+1/2,y+1/2,-z+1/2

loop_
_atom_site_label
_atom_site_type_symbol
_atom_site_fract_x
_atom_site_fract_y
_atom_site_fract_z
_atom_site_U_iso_or_equiv
_atom_site_occupancy
_atom_site_adp_type
_atom_site_refinement_flags_posn
_atom_site_refinement_flags_adp
_atom_site_refinement_flags_occupancy
_atom_site_disorder_assembly
_atom_site_disorder_group
_atom_site_attached_hydrogens
C1 C 0.9229(3) 0.2430(3) 0.5811(3) 0.0446 1.0000 Uani . . . . . .
C2 C 0.8646(3) 0.1075(3) 0.4099(3) 0.0482 1.0000 Uani . . . . . .
C3 C 0.6532(2) 0.2334(2) 0.56021(17) 0.0202 1.0000 Uani . . . . . .
C4 C 0.6071(2) 0.1767(2) 0.62426(17) 0.0207 1.0000 Uani . . . . . .
C5 C 0.5269(2) 0.2106(3) 0.66737(19) 0.0253 1.0000 Uani . . . . . .
C6 C 0.4861(2) 0.3067(3) 0.64396(19) 0.0271 1.0000 Uani . . . . . .
C7 C 0.5256(2) 0.3668(3) 0.57947(18) 0.0255 1.0000 Uani . . . . . .
C8 C 0.6073(2) 0.3297(2) 0.54052(18) 0.0215 1.0000 Uani . . . . . .
C9 C 0.8045(2) -0.0151(3) 0.6991(2) 0.0301 1.0000 Uani . . . . . .
C10 C 0.8156(3) 0.0831(3) 0.7570(2) 0.0415 1.0000 Uani . . . . . .
C11 C 0.9031(2) -0.0503(3) 0.6692(2) 0.0423 1.0000 Uani . . . . . .
C12 C 0.7567(3) -0.1032(3) 0.7501(2) 0.0426 1.0000 Uani . . . . . .
C13 C 0.6820(2) -0.0820(3) 0.5412(2) 0.0329 1.0000 Uani . . . . . .
C14 C 0.6356(3) -0.0281(3) 0.4633(2) 0.0429 1.0000 Uani . . . . . .
C15 C 0.7590(3) -0.1580(3) 0.5111(3) 0.0508 1.0000 Uani . . . . . .
C16 C 0.6043(3) -0.1424(3) 0.5889(2) 0.0464 1.0000 Uani . . . . . .
C17 C 0.8118(2) 0.4770(3) 0.4281(2) 0.0291 1.0000 Uani . . . . . .
C18 C 0.8227(3) 0.5061(3) 0.5237(2) 0.0421 1.0000 Uani . . . . . .
C19 C 0.7689(3) 0.5727(3) 0.3812(2) 0.0402 1.0000 Uani . . . . . .
C20 C 0.9107(2) 0.4516(3) 0.3921(3) 0.0442 1.0000 Uani . . . . . .
C21 C 0.6835(2) 0.3307(3) 0.3169(2) 0.0302 1.0000 Uani . . . . . .
C22 C 0.6075(3) 0.4113(3) 0.2901(2) 0.0445 1.0000 Uani . . . . . .
C23 C 0.7613(3) 0.3245(3) 0.2497(2) 0.0420 1.0000 Uani . . . . . .
C24 C 0.6347(3) 0.2223(3) 0.3241(2) 0.0405 1.0000 Uani . . . . . .
Ti1 Ti 0.79821(4) 0.19040(4) 0.51295(3) 0.0231 1.0000 Uani . . . . . .
P1 P 0.73547(5) 0.03040(6) 0.60347(5) 0.0222 1.0000 Uani . . . . . .
O1 O 0.63978(15) 0.07714(17) 0.65010(14) 0.0285 1.0000 Uani . . . . . .
O2 O 0.64333(14) 0.39585(17) 0.47668(13) 0.0260 1.0000 Uani . . . . . .
P2 P 0.73772(5) 0.35476(6) 0.42549(5) 0.0226 1.0000 Uani . . . . . .
H51 H 0.5024 0.1703 0.7107 0.0299 1.0000 Uiso R . . . . .
H61 H 0.4310 0.3299 0.6725 0.0330 1.0000 Uiso R . . . . .
H71 H 0.4987 0.4309 0.5622 0.0308 1.0000 Uiso R . . . . .
H101 H 0.7541 0.1037 0.7780 0.0616 1.0000 Uiso R . . . . .
H102 H 0.8569 0.0655 0.8040 0.0618 1.0000 Uiso R . . . . .
H103 H 0.8430 0.1413 0.7261 0.0615 1.0000 Uiso R . . . . .
H113 H 0.8968 -0.1141 0.6349 0.0639 1.0000 Uiso R . . . . .
H112 H 0.9430 -0.0651 0.7187 0.0637 1.0000 Uiso R . . . . .
H111 H 0.9335 0.0040 0.6347 0.0640 1.0000 Uiso R . . . . .
H121 H 0.7557 -0.1670 0.7164 0.0636 1.0000 Uiso R . . . . .
H122 H 0.7922 -0.1155 0.8021 0.0637 1.0000 Uiso R . . . . .
H123 H 0.6926 -0.0835 0.7633 0.0635 1.0000 Uiso R . . . . .
H141 H 0.5889 0.0231 0.4819 0.0647 1.0000 Uiso R . . . . .
H142 H 0.6839 0.0053 0.4295 0.0650 1.0000 Uiso R . . . . .
H143 H 0.6049 -0.0819 0.4291 0.0648 1.0000 Uiso R . . . . .
H153 H 0.7855 -0.1946 0.5591 0.0761 1.0000 Uiso R . . . . .
H152 H 0.8086 -0.1190 0.4823 0.0757 1.0000 Uiso R . . . . .
H151 H 0.7315 -0.2089 0.4719 0.0759 1.0000 Uiso R . . . . .
H161 H 0.6313 -0.1851 0.6330 0.0686 1.0000 Uiso R . . . . .
H162 H 0.5598 -0.0940 0.6136 0.0685 1.0000 Uiso R . . . . .
H163 H 0.5701 -0.1865 0.5505 0.0689 1.0000 Uiso R . . . . .
H183 H 0.8496 0.4483 0.5558 0.0624 1.0000 Uiso R . . . . .
H182 H 0.8652 0.5659 0.5296 0.0628 1.0000 Uiso R . . . . .
H181 H 0.7628 0.5253 0.5484 0.0626 1.0000 Uiso R . . . . .
H191 H 0.7688 0.5610 0.3209 0.0608 1.0000 Uiso R . . . . .
H192 H 0.8057 0.6354 0.3926 0.0606 1.0000 Uiso R . . . . .
H193 H 0.7051 0.5848 0.3989 0.0607 1.0000 Uiso R . . . . .
H201 H 0.9041 0.4399 0.3323 0.0666 1.0000 Uiso R . . . . .
H202 H 0.9525 0.5102 0.4027 0.0665 1.0000 Uiso R . . . . .
H203 H 0.9352 0.3879 0.4189 0.0667 1.0000 Uiso R . . . . .
H223 H 0.5591 0.4141 0.3325 0.0665 1.0000 Uiso R . . . . .
H222 H 0.6362 0.4800 0.2827 0.0667 1.0000 Uiso R . . . . .
H221 H 0.5797 0.3897 0.2365 0.0671 1.0000 Uiso R . . . . .
H231 H 0.8119 0.2768 0.2692 0.0627 1.0000 Uiso R . . . . .
H232 H 0.7872 0.3940 0.2405 0.0626 1.0000 Uiso R . . . . .
H233 H 0.7337 0.2972 0.1959 0.0631 1.0000 Uiso R . . . . .
H241 H 0.6815 0.1686 0.3377 0.0608 1.0000 Uiso R . . . . .
H242 H 0.5862 0.2244 0.3675 0.0609 1.0000 Uiso R . . . . .
H243 H 0.6054 0.2049 0.2704 0.0608 1.0000 Uiso R . . . . .
H11 H 0.9780 0.2181 0.5527 0.0534 1.0000 Uiso R . . . . .
H12 H 0.9223 0.2160 0.6379 0.0534 1.0000 Uiso R . . . . .
H13 H 0.9237 0.3182 0.5827 0.0534 1.0000 Uiso R . . . . .
H21 H 0.9319 0.1102 0.4172 0.0580 1.0000 Uiso R . . . . .
H22 H 0.8443 0.0357 0.4098 0.0580 1.0000 Uiso R . . . . .
H23 H 0.8471 0.1397 0.3570 0.0580 1.0000 Uiso R . . . . .

loop_
_atom_site_aniso_label
_atom_site_aniso_U_11
_atom_site_aniso_U_22
_atom_site_aniso_U_33
_atom_site_aniso_U_23
_atom_site_aniso_U_13
_atom_site_aniso_U_12
C1 0.03605(10) 0.04300(10) 0.05438(10) 0.01418(10) -0.00844(10) -0.00645(10)
C2 0.04256(10) 0.04783(10) 0.05488(10) -0.00472(10) 0.02107(10) 0.01113(10)
C3 0.02234(10) 0.02416(10) 0.01409(10) -0.00323(10) -0.00069(10) 0.00064(10)
C4 0.02153(10) 0.02441(10) 0.01609(10) -0.00142(10) -0.00294(10) -0.00067(10)
C5 0.02380(10) 0.03064(10) 0.02169(10) 0.00332(10) 0.00328(10) -0.00222(10)
C6 0.02084(10) 0.03377(10) 0.02696(10) -0.00119(10) 0.00647(10) 0.00330(10)
C7 0.02750(10) 0.02568(10) 0.02324(10) 0.00096(10) 0.00151(10) 0.00610(10)
C8 0.02358(10) 0.02416(10) 0.01685(10) -0.00114(10) 0.00047(10) -0.00128(10)
C9 0.03033(10) 0.03265(10) 0.02730(10) 0.00616(10) -0.00251(10) 0.00123(10)
C10 0.04676(10) 0.04837(10) 0.02917(10) -0.00350(10) -0.00622(10) -0.00355(10)
C11 0.03191(10) 0.05268(10) 0.04214(10) 0.00872(10) -0.00667(10) 0.00892(10)
C12 0.05145(10) 0.04353(10) 0.03263(10) 0.01575(10) -0.00654(10) -0.00276(10)
C13 0.04085(10) 0.02597(10) 0.03176(10) -0.00245(10) -0.00135(10) -0.00707(10)
C14 0.05240(10) 0.04416(10) 0.03173(10) 0.00001(10) -0.00969(10) -0.01001(10)
C15 0.06597(10) 0.03713(10) 0.04932(10) -0.01045(10) 0.00308(10) 0.00628(10)
C16 0.05166(10) 0.04115(10) 0.04628(10) 0.00277(10) -0.00531(10) -0.01820(10)
C17 0.03121(10) 0.02656(10) 0.02983(10) 0.00245(10) 0.00544(10) -0.00119(10)
C18 0.04687(10) 0.04022(10) 0.03915(10) -0.00495(10) -0.00555(10) -0.00766(10)
C19 0.05234(10) 0.02807(10) 0.04013(10) 0.00716(10) -0.00102(10) -0.00224(10)
C20 0.03328(10) 0.04622(10) 0.05333(10) 0.00187(10) 0.01077(10) -0.00661(10)
C21 0.03119(10) 0.03430(10) 0.02523(10) -0.00078(10) 0.00197(10) -0.00124(10)
C22 0.05185(10) 0.04967(10) 0.03180(10) 0.00047(10) -0.00967(10) 0.01085(10)
C23 0.05567(10) 0.04650(10) 0.02402(10) -0.00347(10) 0.01196(10) -0.00490(10)
C24 0.04357(10) 0.04708(10) 0.03090(10) -0.00138(10) -0.00070(10) -0.00874(10)
Ti1 0.01897(9) 0.02568(9) 0.02473(9) 0.00243(9) 0.00388(9) 0.00272(9)
P1 0.02251(9) 0.02227(9) 0.02172(9) 0.00172(9) 0.00069(9) 0.00163(9)
O1 0.02709(10) 0.02733(10) 0.03138(10) 0.00801(10) 0.00891(10) 0.00354(10)
O2 0.02762(10) 0.02754(10) 0.02294(10) 0.00586(10) 0.00701(10) 0.00503(10)
P2 0.02397(9) 0.02458(9) 0.01934(9) 0.00182(9) 0.00454(9) 0.00184(9)

loop_
_atom_type_symbol
_atom_type_scat_dispersion_real
_atom_type_scat_dispersion_imag
_atom_type_scat_Cromer_Mann_a1
_atom_type_scat_Cromer_Mann_b1
_atom_type_scat_Cromer_Mann_a2
_atom_type_scat_Cromer_Mann_b2
_atom_type_scat_Cromer_Mann_a3
_atom_type_scat_Cromer_Mann_b3
_atom_type_scat_Cromer_Mann_a4
_atom_type_scat_Cromer_Mann_b4
_atom_type_scat_Cromer_Mann_c
_atom_type_scat_source
C 0.0181 0.0091 2.3100 20.8439 1.0200 10.2075 1.5886 0.5687 0.8650 51.6512 0.2156 'International Tables Vol C 4.2.6.8 and 6.1.1.4'
H 0.0000 0.0000 0.4930 10.5109 0.3229 26.1257 0.1402 3.1424 0.0408 57.7998 0.0030 'International Tables Vol C 4.2.6.8 and 6.1.1.4'
O 0.0492 0.0322 3.0485 13.2771 2.2868 5.7011 1.5463 0.3239 0.8670 32.9089 0.2508 'International Tables Vol C 4.2.6.8 and 6.1.1.4'
P 0.2955 0.4335 6.4345 1.9067 4.1791 27.1570 1.7800 0.5260 1.4908 68.1645 1.1149 'International Tables Vol C 4.2.6.8 and 6.1.1.4'
Ti 0.2191 1.8069 9.7595 7.8508 7.3558 0.5000 1.6991 35.6338 1.9021 116.1050 1.2807 'International Tables Vol C 4.2.6.8 and 6.1.1.4'

loop_
_geom_angle_atom_site_label_1
_geom_angle_site_symmetry_1
_geom_angle_atom_site_label_2
_geom_angle_site_symmetry_2
_geom_angle_atom_site_label_3
_geom_angle_site_symmetry_3
_geom_angle
_geom_angle_publ_flag
Ti1 . C1 . H11 . 109.4 no
Ti1 . C1 . H12 . 109.5 no
H11 . C1 . H12 . 109.5 no
Ti1 . C1 . H13 . 109.5 no
H11 . C1 . H13 . 109.5 no
H12 . C1 . H13 . 109.5 no
Ti1 . C2 . H21 . 109.5 no
Ti1 . C2 . H22 . 109.4 no
H21 . C2 . H22 . 109.5 no
Ti1 . C2 . H23 . 109.4 no
H21 . C2 . H23 . 109.5 no
H22 . C2 . H23 . 109.5 no
C4 . C3 . C8 . 112.6(3) yes
C4 . C3 . Ti1 . 122.9(2) yes
C8 . C3 . Ti1 . 123.5(2) yes
C3 . C4 . C5 . 125.2(3) yes
C3 . C4 . O1 . 121.0(3) yes
C5 . C4 . O1 . 113.7(3) yes
C4 . C5 . C6 . 118.4(3) yes
C4 . C5 . H51 . 120.2 no
C6 . C5 . H51 . 121.4 no
C5 . C6 . C7 . 120.2(3) yes
C5 . C6 . H61 . 119.0 no
C7 . C6 . H61 . 120.8 no
C6 . C7 . C8 . 118.4(3) yes
C6 . C7 . H71 . 121.5 no
C8 . C7 . H71 . 120.1 no
C3 . C8 . C7 . 125.1(3) yes
C3 . C8 . O2 . 120.2(2) yes
C7 . C8 . O2 . 114.8(3) yes
C10 . C9 . C11 . 109.1(3) yes
C10 . C9 . C12 . 108.8(3) yes
C11 . C9 . C12 . 110.6(3) yes
C10 . C9 . P1 . 105.6(2) yes
C11 . C9 . P1 . 107.9(2) yes
C12 . C9 . P1 . 114.6(2) yes
C9 . C10 . H101 . 109.4 no
C9 . C10 . H102 . 108.5 no
H101 . C10 . H102 . 109.7 no
C9 . C10 . H103 . 111.0 no
H101 . C10 . H103 . 109.4 no
H102 . C10 . H103 . 108.8 no
C9 . C11 . H113 . 109.5 no
C9 . C11 . H112 . 109.2 no
H113 . C11 . H112 . 109.2 no
C9 . C11 . H111 . 111.6 no
H113 . C11 . H111 . 108.4 no
H112 . C11 . H111 . 108.9 no
C9 . C12 . H121 . 109.1 no
C9 . C12 . H122 . 109.4 no
H121 . C12 . H122 . 109.2 no
C9 . C12 . H123 . 110.1 no
H121 . C12 . H123 . 109.3 no
H122 . C12 . H123 . 109.7 no
C14 . C13 . C15 . 109.3(3) yes
C14 . C13 . C16 . 108.1(3) yes
C15 . C13 . C16 . 110.4(3) yes
C14 . C13 . P1 . 103.7(2) yes
C15 . C13 . P1 . 110.9(3) yes
C16 . C13 . P1 . 114.1(2) yes
C13 . C14 . H141 . 110.0 no
C13 . C14 . H142 . 109.6 no
H141 . C14 . H142 . 110.9 no
C13 . C14 . H143 . 108.0 no
H141 . C14 . H143 . 109.8 no
H142 . C14 . H143 . 108.5 no
C13 . C15 . H153 . 109.5 no
C13 . C15 . H152 . 110.0 no
H153 . C15 . H152 . 109.7 no
C13 . C15 . H151 . 109.7 no
H153 . C15 . H151 . 108.8 no
H152 . C15 . H151 . 109.2 no
C13 . C16 . H161 . 110.8 no
C13 . C16 . H162 . 110.5 no
H161 . C16 . H162 . 109.1 no
C13 . C16 . H163 . 110.1 no
H161 . C16 . H163 . 108.6 no
H162 . C16 . H163 . 107.7 no
C18 . C17 . C19 . 107.9(3) yes
C18 . C17 . C20 . 109.0(3) yes
C19 . C17 . C20 . 109.9(3) yes
C18 . C17 . P2 . 105.4(2) yes
C19 . C17 . P2 . 115.4(2) yes
C20 . C17 . P2 . 109.0(2) yes
C17 . C18 . H183 . 110.9 no
C17 . C18 . H182 . 109.3 no
H183 . C18 . H182 . 108.0 no
C17 . C18 . H181 . 111.9 no
H183 . C18 . H181 . 108.9 no
H182 . C18 . H181 . 107.9 no
C17 . C19 . H191 . 110.2 no
C17 . C19 . H192 . 110.8 no
H191 . C19 . H192 . 107.7 no
C17 . C19 . H193 . 110.7 no
H191 . C19 . H193 . 108.8 no
H192 . C19 . H193 . 108.6 no
C17 . C20 . H201 . 108.4 no
C17 . C20 . H202 . 109.2 no
H201 . C20 . H202 . 109.9 no
C17 . C20 . H203 . 109.4 no
H201 . C20 . H203 . 109.0 no
H202 . C20 . H203 . 110.9 no
C22 . C21 . C23 . 110.4(3) yes
C22 . C21 . C24 . 107.7(3) yes
C23 . C21 . C24 . 109.2(3) yes
C22 . C21 . P2 . 114.3(2) yes
C23 . C21 . P2 . 110.2(2) yes
C24 . C21 . P2 . 104.7(2) yes
C21 . C22 . H223 . 109.6 no
C21 . C22 . H222 . 110.0 no
H223 . C22 . H222 . 110.6 no
C21 . C22 . H221 . 108.9 no
H223 . C22 . H221 . 109.3 no
H222 . C22 . H221 . 108.5 no
C21 . C23 . H231 . 109.9 no
C21 . C23 . H232 . 109.4 no
H231 . C23 . H232 . 109.6 no
C21 . C23 . H233 . 109.1 no
H231 . C23 . H233 . 109.0 no
H232 . C23 . H233 . 109.9 no
C21 . C24 . H241 . 109.9 no
C21 . C24 . H242 . 110.2 no
H241 . C24 . H242 . 110.3 no
C21 . C24 . H243 . 109.2 no
H241 . C24 . H243 . 108.3 no
H242 . C24 . H243 . 108.8 no
C3 . Ti1 . C2 . 140.53(14) yes
C3 . Ti1 . C1 . 120.07(14) yes
C2 . Ti1 . C1 . 99.38(16) yes
C3 . Ti1 . P1 . 72.30(8) yes
C2 . Ti1 . P1 . 100.41(12) yes
C1 . Ti1 . P1 . 104.48(10) yes
C3 . Ti1 . P2 . 71.99(8) yes
C2 . Ti1 . P2 . 97.89(12) yes
C1 . Ti1 . P2 . 105.61(11) yes
P1 . Ti1 . P2 . 141.44(3) yes
C13 . P1 . C9 . 112.48(16) yes
C13 . P1 . Ti1 . 116.09(11) yes
C9 . P1 . Ti1 . 119.70(11) yes
C13 . P1 . O1 . 100.26(14) yes
C9 . P1 . O1 . 100.06(13) yes
Ti1 . P1 . O1 . 104.13(8) yes
C4 . O1 . P1 . 117.50(18) yes
C8 . O2 . P2 . 117.37(18) yes
C21 . P2 . C17 . 111.95(15) yes
C21 . P2 . Ti1 . 117.85(11) yes
C17 . P2 . Ti1 . 118.01(11) yes
C21 . P2 . O2 . 99.91(13) yes
C17 . P2 . O2 . 100.46(13) yes
Ti1 . P2 . O2 . 104.75(8) yes

loop_
_geom_bond_atom_site_label_1
_geom_bond_site_symmetry_1
_geom_bond_atom_site_label_2
_geom_bond_site_symmetry_2
_geom_bond_distance
_geom_bond_publ_flag
C1 . Ti1 . 2.138(4) yes
C1 . H11 . 0.950 no
C1 . H12 . 0.950 no
C1 . H13 . 0.950 no
C2 . Ti1 . 2.143(4) yes
C2 . H21 . 0.950 no
C2 . H22 . 0.950 no
C2 . H23 . 0.950 no
C3 . C4 . 1.395(4) yes
C3 . C8 . 1.407(4) yes
C3 . Ti1 . 2.241(3) yes
C4 . C5 . 1.387(4) yes
C4 . O1 . 1.396(4) yes
C5 . C6 . 1.388(4) yes
C5 . H51 . 0.917 no
C6 . C7 . 1.383(4) yes
C6 . H61 . 0.944 no
C7 . C8 . 1.387(4) yes
C7 . H71 . 0.932 no
C8 . O2 . 1.400(3) yes
C9 . C10 . 1.541(5) yes
C9 . C11 . 1.533(5) yes
C9 . C12 . 1.528(5) yes
C9 . P1 . 1.858(3) yes
C10 . H101 . 0.964 no
C10 . H102 . 0.954 no
C10 . H103 . 0.961 no
C11 . H113 . 0.970 no
C11 . H112 . 0.965 no
C11 . H111 . 0.975 no
C12 . H121 . 0.962 no
C12 . H122 . 0.958 no
C12 . H123 . 0.958 no
C13 . C14 . 1.530(5) yes
C13 . C15 . 1.524(5) yes
C13 . C16 . 1.532(5) yes
C13 . P1 . 1.871(3) yes
C14 . H141 . 0.968 no
C14 . H142 . 0.962 no
C14 . H143 . 0.962 no
C15 . H153 . 0.952 no
C15 . H152 . 0.968 no
C15 . H151 . 0.964 no
C16 . H161 . 0.949 no
C16 . H162 . 0.959 no
C16 . H163 . 0.943 no
C17 . C18 . 1.542(5) yes
C17 . C19 . 1.530(5) yes
C17 . C20 . 1.539(4) yes
C17 . P2 . 1.861(3) yes
C18 . H183 . 0.959 no
C18 . H182 . 0.964 no
C18 . H181 . 0.961 no
C19 . H191 . 0.953 no
C19 . H192 . 0.961 no
C19 . H193 . 0.954 no
C20 . H201 . 0.948 no
C20 . H202 . 0.956 no
C20 . H203 . 0.967 no
C21 . C22 . 1.528(5) yes
C21 . C23 . 1.527(4) yes
C21 . C24 . 1.535(5) yes
C21 . P2 . 1.872(3) yes
C22 . H223 . 0.957 no
C22 . H222 . 0.964 no
C22 . H221 . 0.958 no
C23 . H231 . 0.976 no
C23 . H232 . 0.960 no
C23 . H233 . 0.982 no
C24 . H241 . 0.965 no
C24 . H242 . 0.968 no
C24 . H243 . 0.953 no
Ti1 . P1 . 2.6243(9) yes
Ti1 . P2 . 2.6180(9) yes
P1 . O1 . 1.646(2) yes
O2 . P2 . 1.641(2) yes
